data_7021269
loop_
_publ_author_name
'Milek, Magdalena'
'Witt, Alexander'
'Streb, Carsten'
'Heinemann, Frank W'
'Khusniyarov, Marat M'

_publ_section_title
;
 Tetraanionic N2O2-coordinating ligands as potential building blocks for
 supramolecular magnetic networks.
;
_journal_issue 15
_journal_name_full 'Dalton transactions (Cambridge, England : 2003)'
_journal_page_first 5237
_journal_page_last 5241
_journal_paper_doi 10.1039/c3dt50177a
_journal_volume 42
_journal_year 2013
_chemical_formula_moiety 'C32 H28 N2 O4 S2, C H Cl3'
_chemical_formula_sum 'C33 H29 Cl3 N2 O4 S2'
_chemical_formula_weight 688.05
_space_group_IT_number 2
_symmetry_cell_setting triclinic
_symmetry_space_group_name_Hall '-P 1'
_symmetry_space_group_name_H-M 'P -1'
_atom_sites_solution_hydrogens geom
_atom_sites_solution_primary direct
_atom_sites_solution_secondary difmap
_audit_creation_method SHELXL-97
_cell_angle_alpha 74.563(4)
_cell_angle_beta 75.616(4)
_cell_angle_gamma 67.825(4)
_cell_formula_units_Z 2
_cell_length_a 9.992(2)
_cell_length_b 11.907(3)
_cell_length_c 14.865(3)
_cell_measurement_reflns_used 4954
_cell_measurement_temperature 100(2)
_cell_measurement_theta_max 26.91
_cell_measurement_theta_min 2.23
_cell_volume 1556.8(6)
_computing_cell_refinement 'Bruker SAINT'
_computing_data_collection 'Bruker APEX2'
_computing_data_reduction 'Bruker SAINT'
_computing_molecular_graphics 'SHELXTL 6.12 (Bruker AXS, 2002)'
_computing_publication_material 'SHELXTL 6.12 (Bruker AXS, 2002)'
_computing_structure_refinement 'SHELXTL 6.12 (Bruker AXS, 2002)'
_computing_structure_solution 'SHELXTL 6.12 (Bruker AXS, 2002)'
_diffrn_ambient_temperature 100(2)
_diffrn_detector_area_resol_mean 83.33
_diffrn_measured_fraction_theta_full 0.992
_diffrn_measured_fraction_theta_max 0.992
_diffrn_measurement_device_type 'Bruker Kappa APEX II CCD area detector'
_diffrn_measurement_method 'phi and omega scans'
_diffrn_radiation_monochromator 'Quazar focussing montel optics'
_diffrn_radiation_source 'ImuS micro-focus tube'
_diffrn_radiation_type MoK\a
_diffrn_radiation_wavelength 0.71073
_diffrn_reflns_av_R_equivalents 0.0565
_diffrn_reflns_av_sigmaI/netI 0.0564
_diffrn_reflns_limit_h_max 12
_diffrn_reflns_limit_h_min -12
_diffrn_reflns_limit_k_max 15
_diffrn_reflns_limit_k_min -14
_diffrn_reflns_limit_l_max 19
_diffrn_reflns_limit_l_min -19
_diffrn_reflns_number 24101
_diffrn_reflns_theta_full 27.10
_diffrn_reflns_theta_max 27.10
_diffrn_reflns_theta_min 2.58
_exptl_absorpt_coefficient_mu 0.471
_exptl_absorpt_correction_T_max 0.746
_exptl_absorpt_correction_T_min 0.667
_exptl_absorpt_correction_type multi-scan
_exptl_absorpt_process_details 'SADABS, Bruker-AXS, 2009'
_exptl_crystal_colour colorless
_exptl_crystal_density_diffrn 1.468
_exptl_crystal_density_method 'not measured'
_exptl_crystal_description prism
_exptl_crystal_F_000 712
_exptl_crystal_size_max 0.26
_exptl_crystal_size_mid 0.20
_exptl_crystal_size_min 0.08
_refine_diff_density_max 0.446
_refine_diff_density_min -0.398
_refine_diff_density_rms 0.064
_refine_ls_extinction_method none
_refine_ls_goodness_of_fit_ref 1.025
_refine_ls_hydrogen_treatment constr
_refine_ls_matrix_type full
_refine_ls_number_parameters 431
_refine_ls_number_reflns 6808
_refine_ls_number_restraints 16
_refine_ls_restrained_S_all 1.035
_refine_ls_R_factor_all 0.0739
_refine_ls_R_factor_gt 0.0460
_refine_ls_shift/su_max 0.001
_refine_ls_shift/su_mean 0.000
_refine_ls_structure_factor_coef Fsqd
_refine_ls_weighting_details 'calc w=1/[\s^2^(Fo^2^)+(0.0390P)^2^+1.5307P] where P=(Fo^2^+2Fc^2^)/3'
_refine_ls_weighting_scheme calc
_refine_ls_wR_factor_gt 0.1025
_refine_ls_wR_factor_ref 0.1126
_reflns_number_gt 4936
_reflns_number_total 6808
_reflns_threshold_expression >2sigma(I)
_cod_data_source_file c3dt50177a.txt
_cod_data_source_block mk1101
_cod_depositor_comments
;Adding full bibliography for 7021267--7021270.cif.

The following automatic conversions were performed:

data name '_iucr_refine_instruction_details' was replaced with
'_iucr_refine_instructions_details' as specified in the replacement
file 'data/replacement-values/replacement_tags.lst'.

Automatic conversion script
Id: cif_correct_tags 9268 2022-04-12 08:56:07Z antanas 
;
_cod_original_cell_volume 1556.9(6)
_cod_original_sg_symbol_Hall -P1
_cod_original_sg_symbol_H-M P-1
_cod_database_code 7021269

loop_
_symmetry_equiv_pos_as_xyz
'x, y, z'
'-x, -y, -z'

loop_
_atom_site_label
_atom_site_type_symbol
_atom_site_fract_x
_atom_site_fract_y
_atom_site_fract_z
_atom_site_U_iso_or_equiv
_atom_site_adp_type
_atom_site_occupancy
_atom_site_symmetry_multiplicity
_atom_site_calc_flag
_atom_site_refinement_flags
_atom_site_disorder_assembly
_atom_site_disorder_group
S1 S 0.72280(8) 0.35956(6) 0.53927(5) 0.02414(15) Uani 1 1 d . . .
S2 S 0.24921(7) 0.11347(5) 0.55443(4) 0.02084(15) Uani 1 1 d . . .
O1 O 0.75320(17) 0.09616(14) 0.99635(12) 0.0189(4) Uani 1 1 d . . .
O2 O 0.8551(2) 0.08389(15) 1.14169(13) 0.0281(4) Uani 1 1 d . . .
H2A H 0.8167 0.1182 1.0928 0.042 Uiso 1 1 calc R . .
O3 O 0.78988(17) -0.31329(14) 0.95119(12) 0.0206(4) Uani 1 1 d . . .
O4 O 0.86855(19) -0.53387(15) 1.04154(14) 0.0275(4) Uani 1 1 d . . .
H4 H 0.8790 -0.4668 1.0104 0.041 Uiso 1 1 calc R . .
N1 N 0.7573(2) -0.07938(17) 0.96233(14) 0.0176(4) Uani 1 1 d . . .
H1A H 0.7917 -0.1606 0.9768 0.021 Uiso 1 1 calc R . .
N2 N 0.5532(2) -0.19345(16) 0.95722(14) 0.0169(4) Uani 1 1 d . . .
H2B H 0.4629 -0.1862 0.9862 0.020 Uiso 1 1 calc R . .
C1 C 0.5866(2) 0.1223(2) 0.75281(16) 0.0158(5) Uani 1 1 d . . .
C2 C 0.6705(2) 0.0765(2) 0.82524(17) 0.0173(5) Uani 1 1 d . . .
H2C H 0.7325 0.1187 0.8286 0.021 Uiso 1 1 calc R . .
C3 C 0.6660(2) -0.0285(2) 0.89221(16) 0.0170(5) Uani 1 1 d . . .
C4 C 0.5734(2) -0.08985(19) 0.88815(16) 0.0153(5) Uani 1 1 d . . .
C5 C 0.4882(2) -0.0433(2) 0.81731(16) 0.0156(5) Uani 1 1 d . . .
H5A H 0.4239 -0.0844 0.8157 0.019 Uiso 1 1 calc R . .
C6 C 0.4927(2) 0.0609(2) 0.74838(16) 0.0157(5) Uani 1 1 d . . .
C7 C 0.7120(3) 0.2175(2) 0.60066(17) 0.0196(5) Uani 1 1 d . . .
C8 C 0.6106(3) 0.2301(2) 0.68082(17) 0.0166(5) Uani 1 1 d . . .
C9 C 0.5419(3) 0.3560(2) 0.69238(18) 0.0199(5) Uani 1 1 d . . .
H9A H 0.4692 0.3804 0.7450 0.024 Uiso 1 1 calc R . .
C10 C 0.5901(3) 0.4371(2) 0.62144(18) 0.0207(5) Uani 1 1 d . . .
C11 C 0.8085(3) 0.1019(2) 0.5650(2) 0.0323(7) Uani 1 1 d . . .
H11A H 0.7835 0.0311 0.6066 0.049 Uiso 1 1 calc R . .
H11B H 0.9112 0.0901 0.5643 0.049 Uiso 1 1 calc R . .
H11C H 0.7939 0.1087 0.5007 0.049 Uiso 1 1 calc R . .
C12 C 0.5469(3) 0.5744(2) 0.6094(2) 0.0284(6) Uani 1 1 d . . .
H12A H 0.4474 0.6070 0.6436 0.043 Uiso 1 1 calc R . .
H12B H 0.5498 0.6118 0.5420 0.043 Uiso 1 1 calc R . .
H12C H 0.6153 0.5943 0.6347 0.043 Uiso 1 1 calc R . .
C13 C 0.3740(3) 0.0288(2) 0.62983(17) 0.0181(5) Uani 1 1 d . . .
C14 C 0.3981(2) 0.1042(2) 0.67516(16) 0.0154(5) Uani 1 1 d . . .
C15 C 0.3124(3) 0.2311(2) 0.64752(17) 0.0177(5) Uani 1 1 d . . .
H15A H 0.3158 0.2958 0.6720 0.021 Uiso 1 1 calc R . .
C16 C 0.2263(3) 0.2511(2) 0.58359(17) 0.0181(5) Uani 1 1 d . . .
C17 C 0.4373(3) -0.1086(2) 0.63622(19) 0.0247(6) Uani 1 1 d . . .
H17A H 0.5319 -0.1400 0.6582 0.037 Uiso 1 1 calc R . .
H17B H 0.4514 -0.1278 0.5737 0.037 Uiso 1 1 calc R . .
H17C H 0.3700 -0.1477 0.6810 0.037 Uiso 1 1 calc R . .
C18 C 0.1200(3) 0.3692(2) 0.54240(19) 0.0239(6) Uani 1 1 d . . .
H18A H 0.1205 0.4369 0.5678 0.036 Uiso 1 1 calc R . .
H18B H 0.0216 0.3628 0.5588 0.036 Uiso 1 1 calc R . .
H18C H 0.1481 0.3854 0.4734 0.036 Uiso 1 1 calc R . .
C19 C 0.7974(2) -0.0192(2) 1.00931(17) 0.0175(5) Uani 1 1 d . . .
C20 C 0.8924(2) -0.0961(2) 1.08078(17) 0.0180(5) Uani 1 1 d . . .
C21 C 0.9113(3) -0.0395(2) 1.14589(18) 0.0201(5) Uani 1 1 d . . .
C22 C 0.9896(3) -0.1109(2) 1.21848(18) 0.0248(6) Uani 1 1 d . . .
H22A H 0.9993 -0.0726 1.2639 0.030 Uiso 1 1 calc R . .
C23 C 1.0533(3) -0.2364(2) 1.2251(2) 0.0295(6) Uani 1 1 d . . .
H23A H 1.1067 -0.2846 1.2750 0.035 Uiso 1 1 calc R . .
C24 C 1.0396(3) -0.2926(2) 1.1591(2) 0.0298(6) Uani 1 1 d . . .
H24A H 1.0855 -0.3792 1.1630 0.036 Uiso 1 1 calc R . .
C25 C 0.9602(3) -0.2236(2) 1.08811(19) 0.0250(6) Uani 1 1 d . . .
H25A H 0.9511 -0.2631 1.0433 0.030 Uiso 1 1 calc R . .
C26 C 0.6571(3) -0.3007(2) 0.98264(16) 0.0171(5) Uani 1 1 d . . .
C27 C 0.6139(3) -0.4037(2) 1.04546(17) 0.0177(5) Uani 1 1 d . . .
C28 C 0.7246(3) -0.5178(2) 1.07032(18) 0.0213(5) Uani 1 1 d . . .
C29 C 0.6869(3) -0.6190(2) 1.12585(19) 0.0249(6) Uani 1 1 d . . .
H29A H 0.7614 -0.6951 1.1429 0.030 Uiso 1 1 calc R . .
C30 C 0.5428(3) -0.6089(2) 1.15580(19) 0.0259(6) Uani 1 1 d . . .
H30A H 0.5178 -0.6788 1.1927 0.031 Uiso 1 1 calc R . .
C31 C 0.4324(3) -0.4978(2) 1.13309(19) 0.0259(6) Uani 1 1 d . . .
H31A H 0.3326 -0.4915 1.1551 0.031 Uiso 1 1 calc R . .
C32 C 0.4680(3) -0.3970(2) 1.07872(18) 0.0218(5) Uani 1 1 d . . .
H32A H 0.3920 -0.3212 1.0634 0.026 Uiso 1 1 calc R . .
C100 C 0.0152(3) 0.3283(2) 0.24647(19) 0.0310(6) Uani 1 1 d D . .
H10A H 0.0299 0.3519 0.1758 0.037 Uiso 1 1 calc R A 1
Cl11 Cl 0.1716(6) 0.3321(4) 0.2774(5) 0.0354(14) Uani 0.39(2) 1 d PD B 1
Cl12 Cl -0.1394(6) 0.4467(7) 0.2847(6) 0.0468(16) Uani 0.39(2) 1 d PD B 1
Cl13 Cl -0.0037(9) 0.1875(4) 0.2705(11) 0.064(2) Uani 0.39(2) 1 d PD B 1
Cl21 Cl 0.1720(4) 0.3052(10) 0.2908(6) 0.0893(16) Uani 0.61(2) 1 d PD B 2
Cl22 Cl -0.1257(6) 0.4577(4) 0.2763(4) 0.0518(12) Uani 0.61(2) 1 d PD B 2
Cl23 Cl -0.0444(10) 0.2002(5) 0.3045(5) 0.0705(13) Uani 0.61(2) 1 d PD B 2

loop_
_atom_site_aniso_label
_atom_site_aniso_U_11
_atom_site_aniso_U_22
_atom_site_aniso_U_33
_atom_site_aniso_U_23
_atom_site_aniso_U_13
_atom_site_aniso_U_12
S1 0.0343(4) 0.0235(3) 0.0170(3) 0.0015(3) -0.0017(3) -0.0174(3)
S2 0.0242(3) 0.0172(3) 0.0226(3) -0.0013(2) -0.0105(3) -0.0060(2)
O1 0.0158(8) 0.0168(8) 0.0218(9) -0.0004(7) -0.0038(7) -0.0048(7)
O2 0.0311(10) 0.0232(9) 0.0322(11) -0.0062(8) -0.0127(9) -0.0063(8)
O3 0.0148(8) 0.0182(8) 0.0228(9) -0.0021(7) -0.0007(7) -0.0017(7)
O4 0.0198(9) 0.0164(8) 0.0386(12) -0.0004(8) -0.0066(8) 0.0000(7)
N1 0.0169(10) 0.0160(9) 0.0179(11) 0.0040(8) -0.0067(8) -0.0058(8)
N2 0.0147(10) 0.0129(9) 0.0184(11) 0.0024(8) -0.0024(8) -0.0034(8)
C1 0.0150(11) 0.0132(10) 0.0150(12) 0.0010(9) -0.0013(9) -0.0035(9)
C2 0.0147(11) 0.0162(11) 0.0198(13) -0.0004(10) -0.0016(10) -0.0068(9)
C3 0.0136(11) 0.0183(11) 0.0164(12) -0.0015(10) -0.0038(9) -0.0028(9)
C4 0.0152(11) 0.0117(10) 0.0152(12) 0.0007(9) -0.0003(9) -0.0041(9)
C5 0.0144(11) 0.0132(10) 0.0181(12) -0.0004(9) -0.0025(9) -0.0053(9)
C6 0.0138(11) 0.0142(10) 0.0181(12) -0.0024(9) -0.0032(9) -0.0036(9)
C7 0.0249(13) 0.0191(12) 0.0171(13) 0.0011(10) -0.0047(10) -0.0124(10)
C8 0.0175(11) 0.0155(11) 0.0178(12) 0.0036(9) -0.0074(10) -0.0084(9)
C9 0.0209(12) 0.0166(11) 0.0214(13) 0.0021(10) -0.0061(10) -0.0077(10)
C10 0.0241(13) 0.0180(11) 0.0224(13) 0.0000(10) -0.0080(10) -0.0096(10)
C11 0.0420(17) 0.0248(14) 0.0283(16) -0.0082(12) 0.0048(13) -0.0137(13)
C12 0.0347(15) 0.0179(12) 0.0335(16) 0.0013(11) -0.0099(12) -0.0113(11)
C13 0.0194(12) 0.0147(11) 0.0182(13) 0.0022(9) -0.0051(10) -0.0057(9)
C14 0.0148(11) 0.0147(11) 0.0142(12) 0.0035(9) -0.0022(9) -0.0064(9)
C15 0.0194(12) 0.0135(11) 0.0204(13) 0.0014(9) -0.0051(10) -0.0076(9)
C16 0.0194(12) 0.0141(11) 0.0195(13) 0.0012(10) -0.0049(10) -0.0059(9)
C17 0.0305(14) 0.0160(12) 0.0278(15) -0.0026(10) -0.0094(11) -0.0062(10)
C18 0.0241(13) 0.0173(12) 0.0277(15) 0.0027(11) -0.0109(11) -0.0047(10)
C19 0.0114(11) 0.0185(11) 0.0187(13) -0.0016(10) -0.0005(9) -0.0033(9)
C20 0.0139(11) 0.0205(12) 0.0178(13) 0.0015(10) -0.0031(9) -0.0071(9)
C21 0.0135(11) 0.0213(12) 0.0228(14) -0.0019(10) 0.0004(10) -0.0065(10)
C22 0.0197(12) 0.0365(15) 0.0204(14) -0.0054(12) -0.0018(10) -0.0131(11)
C23 0.0206(13) 0.0334(14) 0.0301(16) 0.0101(12) -0.0106(11) -0.0109(12)
C24 0.0245(14) 0.0214(13) 0.0408(18) 0.0041(12) -0.0126(12) -0.0070(11)
C25 0.0216(13) 0.0228(12) 0.0321(15) -0.0033(11) -0.0091(11) -0.0074(10)
C26 0.0170(11) 0.0169(11) 0.0164(12) -0.0045(9) -0.0035(9) -0.0033(9)
C27 0.0212(12) 0.0144(11) 0.0166(12) 0.0002(9) -0.0056(10) -0.0054(9)
C28 0.0212(12) 0.0194(12) 0.0230(13) -0.0041(10) -0.0068(10) -0.0044(10)
C29 0.0298(14) 0.0138(11) 0.0301(15) 0.0003(10) -0.0114(12) -0.0051(10)
C30 0.0346(15) 0.0191(12) 0.0259(15) 0.0021(11) -0.0085(12) -0.0130(11)
C31 0.0243(13) 0.0246(13) 0.0279(15) -0.0016(11) -0.0029(11) -0.0106(11)
C32 0.0225(13) 0.0161(11) 0.0238(14) -0.0003(10) -0.0059(10) -0.0043(10)
C100 0.0266(14) 0.0384(16) 0.0255(15) -0.0087(13) -0.0035(12) -0.0068(12)
Cl11 0.0310(18) 0.043(3) 0.040(2) -0.0057(14) -0.0136(13) -0.0180(11)
Cl12 0.0227(19) 0.077(4) 0.046(3) -0.046(3) 0.0067(17) -0.0074(19)
Cl13 0.076(3) 0.0296(14) 0.096(5) -0.017(2) -0.034(3) -0.0128(15)
Cl21 0.0370(16) 0.162(4) 0.072(3) -0.048(3) -0.0185(14) -0.013(2)
Cl22 0.067(3) 0.0282(13) 0.053(2) -0.0112(12) -0.0223(18) 0.0023(13)
Cl23 0.125(3) 0.0301(14) 0.063(2) 0.0030(11) -0.036(2) -0.0281(18)

loop_
_atom_type_symbol
_atom_type_description
_atom_type_scat_dispersion_real
_atom_type_scat_dispersion_imag
_atom_type_scat_source
C C 0.0033 0.0016 'International Tables Vol C Tables 4.2.6.8 and 6.1.1.4'
H H 0.0000 0.0000 'International Tables Vol C Tables 4.2.6.8 and 6.1.1.4'
N N 0.0061 0.0033 'International Tables Vol C Tables 4.2.6.8 and 6.1.1.4'
O O 0.0106 0.0060 'International Tables Vol C Tables 4.2.6.8 and 6.1.1.4'
S S 0.1246 0.1234 'International Tables Vol C Tables 4.2.6.8 and 6.1.1.4'
Cl Cl 0.1484 0.1585 'International Tables Vol C Tables 4.2.6.8 and 6.1.1.4'

loop_
_geom_angle_atom_site_label_1
_geom_angle_atom_site_label_2
_geom_angle_atom_site_label_3
_geom_angle
C7 S1 C10 92.98(12)
C13 S2 C16 92.90(11)
C21 O2 H2A 109.5
C28 O4 H4 109.5
C19 N1 C3 127.9(2)
C19 N1 H1A 116.0
C3 N1 H1A 116.0
C26 N2 C4 126.8(2)
C26 N2 H2B 116.6
C4 N2 H2B 116.6
C2 C1 C6 119.2(2)
C2 C1 C8 116.5(2)
C6 C1 C8 124.2(2)
C3 C2 C1 122.0(2)
C3 C2 H2C 119.0
C1 C2 H2C 119.0
C2 C3 C4 119.1(2)
C2 C3 N1 122.1(2)
C4 C3 N1 118.7(2)
C5 C4 C3 119.0(2)
C5 C4 N2 117.3(2)
C3 C4 N2 123.5(2)
C4 C5 C6 122.8(2)
C4 C5 H5A 118.6
C6 C5 H5A 118.6
C5 C6 C1 117.9(2)
C5 C6 C14 119.3(2)
C1 C6 C14 122.8(2)
C8 C7 C11 128.7(2)
C8 C7 S1 110.50(17)
C11 C7 S1 120.74(19)
C7 C8 C9 112.6(2)
C7 C8 C1 122.8(2)
C9 C8 C1 124.3(2)
C10 C9 C8 113.8(2)
C10 C9 H9A 123.1
C8 C9 H9A 123.1
C9 C10 C12 129.4(2)
C9 C10 S1 110.09(18)
C12 C10 S1 120.5(2)
C7 C11 H11A 109.5
C7 C11 H11B 109.5
H11A C11 H11B 109.5
C7 C11 H11C 109.5
H11A C11 H11C 109.5
H11B C11 H11C 109.5
C10 C12 H12A 109.5
C10 C12 H12B 109.5
H12A C12 H12B 109.5
C10 C12 H12C 109.5
H12A C12 H12C 109.5
H12B C12 H12C 109.5
C14 C13 C17 130.8(2)
C14 C13 S2 110.91(16)
C17 C13 S2 118.30(17)
C13 C14 C15 111.6(2)
C13 C14 C6 124.9(2)
C15 C14 C6 123.3(2)
C16 C15 C14 114.4(2)
C16 C15 H15A 122.8
C14 C15 H15A 122.8
C15 C16 C18 128.9(2)
C15 C16 S2 110.14(17)
C18 C16 S2 120.91(17)
C13 C17 H17A 109.5
C13 C17 H17B 109.5
H17A C17 H17B 109.5
C13 C17 H17C 109.5
H17A C17 H17C 109.5
H17B C17 H17C 109.5
C16 C18 H18A 109.5
C16 C18 H18B 109.5
H18A C18 H18B 109.5
C16 C18 H18C 109.5
H18A C18 H18C 109.5
H18B C18 H18C 109.5
O1 C19 N1 122.0(2)
O1 C19 C20 121.4(2)
N1 C19 C20 116.6(2)
C25 C20 C21 118.4(2)
C25 C20 C19 122.8(2)
C21 C20 C19 118.7(2)
O2 C21 C22 117.6(2)
O2 C21 C20 122.5(2)
C22 C21 C20 119.9(2)
C23 C22 C21 120.5(2)
C23 C22 H22A 119.7
C21 C22 H22A 119.7
C22 C23 C24 119.9(2)
C22 C23 H23A 120.0
C24 C23 H23A 120.0
C25 C24 C23 120.2(2)
C25 C24 H24A 119.9
C23 C24 H24A 119.9
C24 C25 C20 120.9(2)
C24 C25 H25A 119.5
C20 C25 H25A 119.5
O3 C26 N2 120.1(2)
O3 C26 C27 120.7(2)
N2 C26 C27 119.2(2)
C32 C27 C28 118.0(2)
C32 C27 C26 123.2(2)
C28 C27 C26 118.8(2)
O4 C28 C29 117.3(2)
O4 C28 C27 122.5(2)
C29 C28 C27 120.2(2)
C30 C29 C28 120.0(2)
C30 C29 H29A 120.0
C28 C29 H29A 120.0
C29 C30 C31 120.9(2)
C29 C30 H30A 119.6
C31 C30 H30A 119.6
C32 C31 C30 119.8(3)
C32 C31 H31A 120.1
C30 C31 H31A 120.1
C31 C32 C27 121.2(2)
C31 C32 H32A 119.4
C27 C32 H32A 119.4
Cl13 C100 Cl22 122.7(3)
Cl13 C100 Cl12 115.6(4)
Cl13 C100 Cl21 105.4(5)
Cl22 C100 Cl21 111.4(3)
Cl12 C100 Cl21 114.5(4)
Cl13 C100 Cl11 115.6(3)
Cl22 C100 Cl11 106.1(3)
Cl12 C100 Cl11 110.3(3)
Cl22 C100 Cl23 106.3(3)
Cl12 C100 Cl23 99.1(4)
Cl21 C100 Cl23 106.4(4)
Cl11 C100 Cl23 117.2(3)
Cl13 C100 H10A 104.6
Cl22 C100 H10A 100.6
Cl12 C100 H10A 104.6
Cl21 C100 H10A 111.8
Cl11 C100 H10A 104.6
Cl23 C100 H10A 120.1

loop_
_geom_bond_atom_site_label_1
_geom_bond_atom_site_label_2
_geom_bond_distance
S1 C7 1.724(2)
S1 C10 1.725(3)
S2 C13 1.724(2)
S2 C16 1.724(2)
O1 C19 1.250(3)
O2 C21 1.350(3)
O2 H2A 0.8400
O3 C26 1.257(3)
O4 C28 1.348(3)
O4 H4 0.8400
N1 C19 1.336(3)
N1 C3 1.415(3)
N1 H1A 0.8800
N2 C26 1.337(3)
N2 C4 1.424(3)
N2 H2B 0.8800
C1 C2 1.397(3)
C1 C6 1.412(3)
C1 C8 1.492(3)
C2 C3 1.383(3)
C2 H2C 0.9500
C3 C4 1.399(3)
C4 C5 1.385(3)
C5 C6 1.391(3)
C5 H5A 0.9500
C6 C14 1.479(3)
C7 C8 1.360(3)
C7 C11 1.496(3)
C8 C9 1.431(3)
C9 C10 1.354(3)
C9 H9A 0.9500
C10 C12 1.497(3)
C11 H11A 0.9800
C11 H11B 0.9800
C11 H11C 0.9800
C12 H12A 0.9800
C12 H12B 0.9800
C12 H12C 0.9800
C13 C14 1.373(3)
C13 C17 1.501(3)
C14 C15 1.433(3)
C15 C16 1.353(3)
C15 H15A 0.9500
C16 C18 1.489(3)
C17 H17A 0.9800
C17 H17B 0.9800
C17 H17C 0.9800
C18 H18A 0.9800
C18 H18B 0.9800
C18 H18C 0.9800
C19 C20 1.482(3)
C20 C25 1.395(3)
C20 C21 1.400(3)
C21 C22 1.389(3)
C22 C23 1.372(4)
C22 H22A 0.9500
C23 C24 1.383(4)
C23 H23A 0.9500
C24 C25 1.372(4)
C24 H24A 0.9500
C25 H25A 0.9500
C26 C27 1.468(3)
C27 C32 1.397(3)
C27 C28 1.416(3)
C28 C29 1.391(4)
C29 C30 1.366(4)
C29 H29A 0.9500
C30 C31 1.388(3)
C30 H30A 0.9500
C31 C32 1.372(4)
C31 H31A 0.9500
C32 H32A 0.9500
C100 Cl13 1.692(5)
C100 Cl22 1.723(4)
C100 Cl12 1.745(5)
C100 Cl21 1.748(4)
C100 Cl11 1.754(4)
C100 Cl23 1.777(4)
C100 H10A 1.0000

loop_
_geom_hbond_atom_site_label_D
_geom_hbond_atom_site_label_H
_geom_hbond_atom_site_label_A
_geom_hbond_distance_DH
_geom_hbond_distance_HA
_geom_hbond_distance_DA
_geom_hbond_angle_DHA
_geom_hbond_site_symmetry_A
O2 H2A O1 0.84 1.82 2.557(2) 146.0 .
O4 H4 O3 0.84 1.79 2.532(2) 145.8 .
O4 H4 O4 0.84 2.45 2.921(4) 116.3 2_747
N1 H1A O3 0.88 1.96 2.725(3) 144.3 .
N2 H2B O1 0.88 2.00 2.809(3) 152.1 2_657

loop_
_geom_torsion_atom_site_label_1
_geom_torsion_atom_site_label_2
_geom_torsion_atom_site_label_3
_geom_torsion_atom_site_label_4
_geom_torsion
C6 C1 C2 C3 0.9(3)
C8 C1 C2 C3 -175.2(2)
C1 C2 C3 C4 -0.9(3)
C1 C2 C3 N1 176.2(2)
C19 N1 C3 C2 37.8(4)
C19 N1 C3 C4 -145.1(2)
C2 C3 C4 C5 -0.3(3)
N1 C3 C4 C5 -177.4(2)
C2 C3 C4 N2 -175.6(2)
N1 C3 C4 N2 7.3(3)
C26 N2 C4 C5 126.8(2)
C26 N2 C4 C3 -57.8(3)
C3 C4 C5 C6 1.3(3)
N2 C4 C5 C6 176.9(2)
C4 C5 C6 C1 -1.3(3)
C4 C5 C6 C14 179.9(2)
C2 C1 C6 C5 0.1(3)
C8 C1 C6 C5 175.9(2)
C2 C1 C6 C14 178.9(2)
C8 C1 C6 C14 -5.3(3)
C10 S1 C7 C8 -0.07(19)
C10 S1 C7 C11 -179.0(2)
C11 C7 C8 C9 178.6(2)
S1 C7 C8 C9 -0.2(3)
C11 C7 C8 C1 4.5(4)
S1 C7 C8 C1 -174.28(17)
C2 C1 C8 C7 89.8(3)
C6 C1 C8 C7 -86.1(3)
C2 C1 C8 C9 -83.5(3)
C6 C1 C8 C9 100.6(3)
C7 C8 C9 C10 0.5(3)
C1 C8 C9 C10 174.5(2)
C8 C9 C10 C12 -178.9(2)
C8 C9 C10 S1 -0.5(3)
C7 S1 C10 C9 0.36(19)
C7 S1 C10 C12 178.8(2)
C16 S2 C13 C14 -0.6(2)
C16 S2 C13 C17 179.5(2)
C17 C13 C14 C15 -179.7(3)
S2 C13 C14 C15 0.4(3)
C17 C13 C14 C6 -3.5(4)
S2 C13 C14 C6 176.55(19)
C5 C6 C14 C13 -41.6(3)
C1 C6 C14 C13 139.7(2)
C5 C6 C14 C15 134.2(2)
C1 C6 C14 C15 -44.6(3)
C13 C14 C15 C16 0.1(3)
C6 C14 C15 C16 -176.2(2)
C14 C15 C16 C18 177.5(2)
C14 C15 C16 S2 -0.5(3)
C13 S2 C16 C15 0.6(2)
C13 S2 C16 C18 -177.5(2)
C3 N1 C19 O1 1.4(4)
C3 N1 C19 C20 178.9(2)
O1 C19 C20 C25 -170.8(2)
N1 C19 C20 C25 11.6(4)
O1 C19 C20 C21 11.4(4)
N1 C19 C20 C21 -166.1(2)
C25 C20 C21 O2 177.1(2)
C19 C20 C21 O2 -5.1(4)
C25 C20 C21 C22 -3.2(4)
C19 C20 C21 C22 174.6(2)
O2 C21 C22 C23 -178.0(2)
C20 C21 C22 C23 2.3(4)
C21 C22 C23 C24 0.0(4)
C22 C23 C24 C25 -1.3(4)
C23 C24 C25 C20 0.3(4)
C21 C20 C25 C24 2.0(4)
C19 C20 C25 C24 -175.8(2)
C4 N2 C26 O3 7.0(3)
C4 N2 C26 C27 -171.5(2)
O3 C26 C27 C32 -176.7(2)
N2 C26 C27 C32 1.7(3)
O3 C26 C27 C28 0.2(3)
N2 C26 C27 C28 178.6(2)
C32 C27 C28 O4 179.8(2)
C26 C27 C28 O4 2.7(3)
C32 C27 C28 C29 0.3(3)
C26 C27 C28 C29 -176.8(2)
O4 C28 C29 C30 -178.9(2)
C27 C28 C29 C30 0.6(4)
C28 C29 C30 C31 -1.2(4)
C29 C30 C31 C32 0.9(4)
C30 C31 C32 C27 0.0(4)
C28 C27 C32 C31 -0.6(3)
C26 C27 C32 C31 176.3(2)
